data_1572592
loop_
_publ_author_name
'Patra, Koushik'
'Dey, Manas Pratim'
'Baidya, Mahiuddin'

_publ_section_title
;
 Metal-free site-selective functionalization with cyclic diaryl
 &#x3bb;<sup>3</sup>-chloranes: suppression of benzyne formation for
 ligand-coupling reactions.
;
_journal_issue 40
_journal_name_full 'Chemical science'
_journal_page_first 16605
_journal_page_last 16611
_journal_paper_doi 10.1039/d4sc04108a
_journal_volume 15
_journal_year 2024
_chemical_formula_sum 'C20 H22 Cl N S2'
_chemical_formula_weight 375.95
_space_group_crystal_system monoclinic
_space_group_IT_number 14
_space_group_name_Hall '-P 2ybc'
_space_group_name_H-M_alt 'P 1 21/c 1'
_atom_sites_solution_hydrogens geom
_audit_block_doi 10.5517/ccdc.csd.cc2jkvml
_audit_creation_method SHELXL-2019/3
_audit_update_record
;
2024-03-17 deposited with the CCDC.	2024-09-13 downloaded from the CCDC.
;
_cell_angle_alpha 90
_cell_angle_beta 99.606(5)
_cell_angle_gamma 90
_cell_formula_units_Z 4
_cell_length_a 9.7904(14)
_cell_length_b 13.791(2)
_cell_length_c 14.347(2)
_cell_measurement_reflns_used 9894
_cell_measurement_temperature 300(2)
_cell_measurement_theta_max 25.82
_cell_measurement_theta_min 2.77
_cell_volume 1910.0(5)
_computing_cell_refinement 'APEX4/SAINT (Bruker, 2021)'
_computing_data_collection 'APEX4 (Bruker, 2021)'
_computing_data_reduction 'SAINT/XPREP (Bruker, 2021)'
_computing_structure_refinement 'SHELXL-2019/2 (Sheldrick, 2019), WinGX'
_computing_structure_solution 'SHELXT 2018/2 (Sheldrick, 2018)'
_diffrn_ambient_temperature 300(2)
_diffrn_measured_fraction_theta_full 0.997
_diffrn_measured_fraction_theta_max 0.997
_diffrn_measurement_device_type 'Bruker D8 Venture Diffractometer'
_diffrn_measurement_method '\f and \w scans'
_diffrn_radiation_type MoK\a
_diffrn_radiation_wavelength 0.71073
_diffrn_reflns_av_R_equivalents 0.0831
_diffrn_reflns_av_unetI/netI 0.0327
_diffrn_reflns_Laue_measured_fraction_full 0.997
_diffrn_reflns_Laue_measured_fraction_max 0.997
_diffrn_reflns_limit_h_max 12
_diffrn_reflns_limit_h_min -12
_diffrn_reflns_limit_k_max 17
_diffrn_reflns_limit_k_min -17
_diffrn_reflns_limit_l_max 17
_diffrn_reflns_limit_l_min -17
_diffrn_reflns_number 55860
_diffrn_reflns_point_group_measured_fraction_full 0.997
_diffrn_reflns_point_group_measured_fraction_max 0.997
_diffrn_reflns_theta_full 25.242
_diffrn_reflns_theta_max 26.344
_diffrn_reflns_theta_min 3.118
_diffrn_source 'fine focus sealed tube'
_exptl_absorpt_coefficient_mu 0.420
_exptl_absorpt_correction_T_max 0.7454
_exptl_absorpt_correction_T_min 0.5420
_exptl_absorpt_correction_type multi-scan
_exptl_absorpt_process_details
;
 SADABS-2016/2: Krause, L., Herbst-Irmer, R., Sheldrick G.M. & Stalke D.,
 J. Appl. Cryst. 48 (2015) 3-10.
;
_exptl_crystal_colour colorless
_exptl_crystal_density_diffrn 1.307
_exptl_crystal_description block
_exptl_crystal_F_000 792
_exptl_crystal_size_max 0.241
_exptl_crystal_size_mid 0.147
_exptl_crystal_size_min 0.092
_refine_diff_density_max 0.393
_refine_diff_density_min -0.348
_refine_diff_density_rms 0.062
_refine_ls_extinction_method none
_refine_ls_goodness_of_fit_ref 1.082
_refine_ls_hydrogen_treatment constr
_refine_ls_matrix_type full
_refine_ls_number_parameters 263
_refine_ls_number_reflns 3879
_refine_ls_number_restraints 0
_refine_ls_restrained_S_all 1.082
_refine_ls_R_factor_all 0.0810
_refine_ls_R_factor_gt 0.0620
_refine_ls_shift/su_max 0.000
_refine_ls_shift/su_mean 0.000
_refine_ls_structure_factor_coef Fsqd
_refine_ls_weighting_details 'w=1/[\s^2^(Fo^2^)+(0.0681P)^2^+1.8933P] where P=(Fo^2^+2Fc^2^)/3'
_refine_ls_weighting_scheme calc
_refine_ls_wR_factor_gt 0.1506
_refine_ls_wR_factor_ref 0.1619
_reflns_Friedel_coverage 0.000
_reflns_number_gt 3071
_reflns_number_total 3879
_reflns_threshold_expression 'I > 2\s(I)'
_cod_data_source_file d4sc04108a2.cif
_cod_data_source_block shelx
_cod_depositor_comments 'Adding full bibliography for 1572592--1572593.cif.'
_cod_original_cell_volume 1909.9(5)
_cod_original_sg_symbol_H-M 'P 21/c'
_cod_database_code 1572592
_shelx_shelxl_version_number 2019/3
_shelx_space_group_comment
;
The symmetry employed for this shelxl refinement is uniquely defined
by the following loop, which should always be used as a source of
symmetry information in preference to the above space-group names.
They are only intended as comments.
;
_shelx_estimated_absorpt_t_min 0.906
_shelx_estimated_absorpt_t_max 0.962

loop_
_space_group_symop_operation_xyz
'x, y, z'
'-x, y+1/2, -z+1/2'
'-x, -y, -z'
'x, -y-1/2, z-1/2'

loop_
_atom_site_label
_atom_site_type_symbol
_atom_site_fract_x
_atom_site_fract_y
_atom_site_fract_z
_atom_site_U_iso_or_equiv
_atom_site_adp_type
_atom_site_occupancy
_atom_site_site_symmetry_order
_atom_site_calc_flag
_atom_site_refinement_flags_posn
_atom_site_refinement_flags_adp
_atom_site_refinement_flags_occupancy
_atom_site_disorder_assembly
_atom_site_disorder_group
C1 C 0.2514(4) 0.2402(3) 0.4564(2) 0.0512(8) Uani 1 1 d . . . . .
C2 C 0.1767(4) 0.1676(3) 0.4938(3) 0.0650(10) Uani 1 1 d . . . . .
H2 H 0.099349 0.183598 0.520417 0.078 Uiso 1 1 calc R U . . .
C3 C 0.2180(4) 0.0728(3) 0.4911(3) 0.0656(11) Uani 1 1 d . . . . .
H3 H 0.167995 0.024537 0.515681 0.079 Uiso 1 1 calc R U . . .
C4 C 0.3326(4) 0.0486(3) 0.4524(3) 0.0596(9) Uani 1 1 d . . . . .
H4 H 0.361091 -0.015676 0.451518 0.072 Uiso 1 1 calc R U . . .
C5 C 0.4052(4) 0.1205(2) 0.4150(2) 0.0473(7) Uani 1 1 d . . . . .
H5 H 0.482408 0.103444 0.388631 0.057 Uiso 1 1 calc R U . . .
C6 C 0.3666(3) 0.2182(2) 0.41533(19) 0.0392(6) Uani 1 1 d . . . . .
C7 C 0.4434(3) 0.2907(2) 0.36706(19) 0.0371(6) Uani 1 1 d . . . . .
C8 C 0.5390(3) 0.3560(2) 0.4158(2) 0.0403(7) Uani 1 1 d . . . . .
C9 C 0.6111(4) 0.4197(2) 0.3665(3) 0.0546(8) Uani 1 1 d . . . . .
H9 H 0.673559 0.463463 0.399406 0.065 Uiso 1 1 calc R U . . .
C10 C 0.5906(4) 0.4183(3) 0.2693(3) 0.0610(9) Uani 1 1 d . . . . .
H10 H 0.639824 0.460645 0.236826 0.073 Uiso 1 1 calc R U . . .
C11 C 0.4974(4) 0.3546(3) 0.2199(2) 0.0575(9) Uani 1 1 d . . . . .
H11 H 0.483642 0.353785 0.154186 0.069 Uiso 1 1 calc R U . . .
C12 C 0.4242(3) 0.2915(2) 0.2683(2) 0.0467(7) Uani 1 1 d . . . . .
H12 H 0.360917 0.248931 0.234417 0.056 Uiso 1 1 calc R U . . .
C13 C 0.7108(3) 0.2902(2) 0.5785(2) 0.0380(6) Uani 1 1 d . . . . .
C14 C 0.8797(4) 0.2390(3) 0.7138(3) 0.0626(10) Uani 1 1 d . . . . .
H14A H 0.845760 0.198142 0.760064 0.075 Uiso 1 1 calc R U . A 1
H14B H 0.900939 0.196036 0.664612 0.075 Uiso 1 1 calc R U . A 1
C15 C 1.002(2) 0.2758(12) 0.757(2) 0.121(9) Uani 0.377(12) 1 d . . P B 1
H15A H 1.068566 0.223752 0.756806 0.145 Uiso 0.377(12) 1 calc R U P B 1
H15B H 0.991645 0.284644 0.822594 0.145 Uiso 0.377(12) 1 calc R U P B 1
C16 C 1.0803(10) 0.3734(11) 0.7290(8) 0.056(3) Uani 0.377(12) 1 d . . P B 1
H16A H 1.175733 0.370075 0.760858 0.067 Uiso 0.377(12) 1 calc R U P B 1
H16B H 1.082134 0.370546 0.661621 0.067 Uiso 0.377(12) 1 calc R U P B 1
C17 C 1.0341(15) 0.4548(14) 0.7462(11) 0.076(5) Uani 0.377(12) 1 d . . P B 1
H17A H 1.000470 0.486573 0.686504 0.091 Uiso 0.377(12) 1 calc R U P B 1
H17B H 1.110316 0.493270 0.778771 0.091 Uiso 0.377(12) 1 calc R U P B 1
C18 C 0.9172(13) 0.4559(14) 0.8057(11) 0.069(4) Uani 0.377(12) 1 d . . P B 1
H18A H 0.959662 0.425519 0.864408 0.082 Uiso 0.377(12) 1 calc R U P B 1
H18B H 0.909584 0.524010 0.820884 0.082 Uiso 0.377(12) 1 calc R U P B 1
C19 C 0.8080(15) 0.4301(10) 0.7967(9) 0.061(4) Uani 0.377(12) 1 d . . P B 1
H19A H 0.757835 0.491058 0.791374 0.073 Uiso 0.377(12) 1 calc R U P B 1
H19B H 0.802666 0.407127 0.859876 0.073 Uiso 0.377(12) 1 calc R U P B 1
C15' C 1.0194(7) 0.2777(6) 0.6931(6) 0.0558(19) Uani 0.623(12) 1 d . . P B 2
H15C H 1.090293 0.259586 0.745833 0.067 Uiso 0.623(12) 1 calc R U P B 2
H15D H 1.040059 0.243776 0.637884 0.067 Uiso 0.623(12) 1 calc R U P B 2
C16' C 1.0322(14) 0.3724(12) 0.6782(12) 0.122(5) Uani 0.623(12) 1 d . . P B 2
H16C H 1.130158 0.380857 0.702092 0.147 Uiso 0.623(12) 1 calc R U P B 2
H16D H 1.026246 0.372730 0.610022 0.147 Uiso 0.623(12) 1 calc R U P B 2
C17' C 0.9882(10) 0.4575(8) 0.6910(10) 0.084(3) Uani 0.623(12) 1 d . . P B 2
H17C H 0.943092 0.477943 0.628762 0.101 Uiso 0.623(12) 1 calc R U P B 2
H17D H 1.071545 0.496482 0.705137 0.101 Uiso 0.623(12) 1 calc R U P B 2
C18' C 0.8963(12) 0.4953(8) 0.7566(9) 0.088(3) Uani 0.623(12) 1 d . . P B 2
H18C H 0.940247 0.480513 0.820738 0.106 Uiso 0.623(12) 1 calc R U P B 2
H18D H 0.893222 0.565341 0.750707 0.106 Uiso 0.623(12) 1 calc R U P B 2
C19' C 0.7617(7) 0.4621(5) 0.7454(7) 0.062(2) Uani 0.623(12) 1 d . . P B 2
H19C H 0.714958 0.496039 0.689902 0.075 Uiso 0.623(12) 1 calc R U P B 2
H19D H 0.725343 0.489838 0.798378 0.075 Uiso 0.623(12) 1 calc R U P B 2
C20 C 0.7027(4) 0.3627(3) 0.7360(2) 0.0530(8) Uani 1 1 d . . . . .
H20A H 0.658606 0.322599 0.777888 0.064 Uiso 1 1 calc R U . B 1
H20B H 0.631254 0.402443 0.699503 0.064 Uiso 1 1 calc R U . B 1
N1 N 0.7619(3) 0.29882(19) 0.67034(17) 0.0428(6) Uani 1 1 d . . . . .
S1 S 0.56306(8) 0.36579(6) 0.54099(5) 0.0470(2) Uani 1 1 d . . . . .
S2 S 0.77306(10) 0.21658(7) 0.50383(7) 0.0580(3) Uani 1 1 d . . . . .
Cl1 Cl 0.19643(12) 0.35945(8) 0.45921(10) 0.0845(4) Uani 1 1 d . . . . .

loop_
_atom_site_aniso_label
_atom_site_aniso_U_11
_atom_site_aniso_U_22
_atom_site_aniso_U_33
_atom_site_aniso_U_23
_atom_site_aniso_U_13
_atom_site_aniso_U_12
C1 0.0503(18) 0.058(2) 0.0475(18) -0.0035(15) 0.0142(15) 0.0019(16)
C2 0.056(2) 0.092(3) 0.052(2) -0.003(2) 0.0238(17) -0.013(2)
C3 0.076(3) 0.071(3) 0.049(2) 0.0114(18) 0.0091(18) -0.026(2)
C4 0.071(2) 0.050(2) 0.055(2) 0.0079(16) 0.0009(18) -0.0081(17)
C5 0.0500(18) 0.0460(18) 0.0456(17) 0.0003(14) 0.0067(14) -0.0019(14)
C6 0.0370(15) 0.0486(17) 0.0308(13) -0.0012(12) 0.0024(11) -0.0004(12)
C7 0.0330(14) 0.0420(16) 0.0365(14) 0.0008(12) 0.0063(11) 0.0067(12)
C8 0.0417(15) 0.0391(16) 0.0400(15) 0.0012(12) 0.0061(12) 0.0072(12)
C9 0.0523(19) 0.0454(19) 0.066(2) 0.0039(16) 0.0087(16) -0.0033(15)
C10 0.065(2) 0.060(2) 0.062(2) 0.0221(18) 0.0194(18) 0.0013(18)
C11 0.061(2) 0.073(2) 0.0401(17) 0.0164(16) 0.0120(16) 0.0135(18)
C12 0.0427(16) 0.0571(19) 0.0391(16) 0.0009(14) 0.0031(13) 0.0033(14)
C13 0.0365(14) 0.0333(15) 0.0442(16) -0.0036(12) 0.0062(12) -0.0035(12)
C14 0.066(2) 0.068(2) 0.052(2) 0.0139(18) 0.0035(17) 0.0182(19)
C15 0.104(13) 0.079(10) 0.150(19) -0.020(12) -0.067(14) 0.045(9)
C16 0.033(5) 0.089(9) 0.038(5) -0.011(5) -0.016(4) 0.007(5)
C17 0.049(7) 0.120(13) 0.059(8) -0.016(8) 0.011(6) -0.033(8)
C18 0.050(7) 0.098(12) 0.059(8) -0.036(7) 0.013(6) -0.009(7)
C19 0.073(9) 0.065(8) 0.048(7) -0.022(6) 0.023(6) -0.008(6)
C15' 0.040(3) 0.068(5) 0.054(4) -0.016(3) -0.006(3) 0.012(3)
C16' 0.083(8) 0.174(15) 0.128(11) -0.052(10) 0.070(8) -0.038(9)
C17' 0.067(5) 0.085(6) 0.103(8) 0.012(6) 0.022(5) -0.012(5)
C18' 0.099(7) 0.075(6) 0.095(8) -0.025(5) 0.031(6) -0.021(5)
C19' 0.064(4) 0.058(4) 0.064(5) -0.016(3) 0.007(3) 0.017(3)
C20 0.0491(18) 0.071(2) 0.0402(16) -0.0054(16) 0.0108(14) 0.0011(16)
N1 0.0413(13) 0.0456(14) 0.0402(13) -0.0002(11) 0.0027(11) 0.0019(11)
S1 0.0453(4) 0.0529(5) 0.0409(4) -0.0106(3) 0.0017(3) 0.0125(3)
S2 0.0561(5) 0.0555(5) 0.0608(5) -0.0213(4) 0.0049(4) 0.0151(4)
Cl1 0.0769(7) 0.0739(7) 0.1123(9) -0.0062(6) 0.0441(7) 0.0222(5)

loop_
_atom_type_symbol
_atom_type_description
_atom_type_scat_dispersion_real
_atom_type_scat_dispersion_imag
_atom_type_scat_source
C C 0.0033 0.0016 'International Tables Vol C Tables 4.2.6.8 and 6.1.1.4'
H H 0.0000 0.0000 'International Tables Vol C Tables 4.2.6.8 and 6.1.1.4'
N N 0.0061 0.0033 'International Tables Vol C Tables 4.2.6.8 and 6.1.1.4'
S S 0.1246 0.1234 'International Tables Vol C Tables 4.2.6.8 and 6.1.1.4'
Cl Cl 0.1484 0.1585 'International Tables Vol C Tables 4.2.6.8 and 6.1.1.4'

loop_
_citation_id
_citation_doi
_citation_year
1 10.26434/chemrxiv-2024-sdx0k 2024

loop_
_geom_angle_atom_site_label_1
_geom_angle_atom_site_label_2
_geom_angle_atom_site_label_3
_geom_angle
_geom_angle_site_symmetry_1
_geom_angle_site_symmetry_3
_geom_angle_publ_flag
C6 C1 C2 121.3(3) . . ?
C6 C1 Cl1 119.6(3) . . ?
C2 C1 Cl1 119.1(3) . . ?
C3 C2 C1 119.8(4) . . ?
C3 C2 H2 120.1 . . ?
C1 C2 H2 120.1 . . ?
C2 C3 C4 120.5(3) . . ?
C2 C3 H3 119.7 . . ?
C4 C3 H3 119.7 . . ?
C3 C4 C5 119.4(4) . . ?
C3 C4 H4 120.3 . . ?
C5 C4 H4 120.3 . . ?
C4 C5 C6 122.2(3) . . ?
C4 C5 H5 118.9 . . ?
C6 C5 H5 118.9 . . ?
C1 C6 C5 116.8(3) . . ?
C1 C6 C7 124.0(3) . . ?
C5 C6 C7 119.1(3) . . ?
C12 C7 C8 117.9(3) . . ?
C12 C7 C6 118.9(3) . . ?
C8 C7 C6 123.2(2) . . ?
C9 C8 C7 120.3(3) . . ?
C9 C8 S1 118.3(2) . . ?
C7 C8 S1 121.3(2) . . ?
C10 C9 C8 120.4(3) . . ?
C10 C9 H9 119.8 . . ?
C8 C9 H9 119.8 . . ?
C11 C10 C9 120.2(3) . . ?
C11 C10 H10 119.9 . . ?
C9 C10 H10 119.9 . . ?
C10 C11 C12 119.8(3) . . ?
C10 C11 H11 120.1 . . ?
C12 C11 H11 120.1 . . ?
C11 C12 C7 121.3(3) . . ?
C11 C12 H12 119.3 . . ?
C7 C12 H12 119.3 . . ?
N1 C13 S2 124.9(2) . . ?
N1 C13 S1 113.3(2) . . ?
S2 C13 S1 121.75(17) . . ?
C15 C14 N1 123.7(7) . . ?
N1 C14 C15' 112.4(4) . . ?
C15 C14 H14A 106.4 . . ?
N1 C14 H14A 106.4 . . ?
C15 C14 H14B 106.4 . . ?
N1 C14 H14B 106.4 . . ?
H14A C14 H14B 106.5 . . ?
C14 C15 C16 127.8(14) . . ?
C14 C15 H15A 105.3 . . ?
C16 C15 H15A 105.3 . . ?
C14 C15 H15B 105.4 . . ?
C16 C15 H15B 105.4 . . ?
H15A C15 H15B 106.0 . . ?
C17 C16 C15 119.3(14) . . ?
C17 C16 H16A 107.5 . . ?
C15 C16 H16A 107.5 . . ?
C17 C16 H16B 107.5 . . ?
C15 C16 H16B 107.5 . . ?
H16A C16 H16B 107.0 . . ?
C16 C17 C18 116.5(14) . . ?
C16 C17 H17A 108.2 . . ?
C18 C17 H17A 108.2 . . ?
C16 C17 H17B 108.2 . . ?
C18 C17 H17B 108.2 . . ?
H17A C17 H17B 107.3 . . ?
C19 C18 C17 136.2(12) . . ?
C19 C18 H18A 103.1 . . ?
C17 C18 H18A 103.1 . . ?
C19 C18 H18B 103.1 . . ?
C17 C18 H18B 103.1 . . ?
H18A C18 H18B 105.1 . . ?
C18 C19 C20 142.7(10) . . ?
C18 C19 H19A 101.3 . . ?
C20 C19 H19A 101.3 . . ?
C18 C19 H19B 101.3 . . ?
C20 C19 H19B 101.3 . . ?
H19A C19 H19B 104.5 . . ?
C16' C15' C14 118.7(7) . . ?
C16' C15' H15C 107.6 . . ?
C14 C15' H15C 107.6 . . ?
C16' C15' H15D 107.6 . . ?
C14 C15' H15D 107.6 . . ?
H15C C15' H15D 107.1 . . ?
C17' C16' C15' 146.7(9) . . ?
C17' C16' H16C 100.1 . . ?
C15' C16' H16C 100.1 . . ?
C17' C16' H16D 100.1 . . ?
C15' C16' H16D 100.1 . . ?
H16C C16' H16D 104.2 . . ?
C16' C17' C18' 131.6(10) . . ?
C16' C17' H17C 104.4 . . ?
C18' C17' H17C 104.4 . . ?
C16' C17' H17D 104.4 . . ?
C18' C17' H17D 104.4 . . ?
H17C C17' H17D 105.6 . . ?
C19' C18' C17' 118.3(8) . . ?
C19' C18' H18C 107.7 . . ?
C17' C18' H18C 107.7 . . ?
C19' C18' H18D 107.7 . . ?
C17' C18' H18D 107.7 . . ?
H18C C18' H18D 107.1 . . ?
C18' C19' C20 131.8(7) . . ?
C18' C19' H19C 104.3 . . ?
C20 C19' H19C 104.3 . . ?
C18' C19' H19D 104.3 . . ?
C20 C19' H19D 104.3 . . ?
H19C C19' H19D 105.6 . . ?
N1 C20 C19' 114.9(4) . . ?
N1 C20 C19 115.0(5) . . ?
N1 C20 H20A 108.5 . . ?
C19 C20 H20A 108.5 . . ?
N1 C20 H20B 108.5 . . ?
C19 C20 H20B 108.5 . . ?
H20A C20 H20B 107.5 . . ?
C13 N1 C14 120.5(3) . . ?
C13 N1 C20 124.1(3) . . ?
C14 N1 C20 115.4(3) . . ?
C8 S1 C13 102.91(14) . . ?

loop_
_geom_bond_atom_site_label_1
_geom_bond_atom_site_label_2
_geom_bond_distance
_geom_bond_site_symmetry_2
_geom_bond_publ_flag
C1 C6 1.390(4) . ?
C1 C2 1.398(5) . ?
C1 Cl1 1.733(4) . ?
C2 C3 1.371(6) . ?
C2 H2 0.9300 . ?
C3 C4 1.374(6) . ?
C3 H3 0.9300 . ?
C4 C5 1.380(5) . ?
C4 H4 0.9300 . ?
C5 C6 1.400(4) . ?
C5 H5 0.9300 . ?
C6 C7 1.490(4) . ?
C7 C12 1.398(4) . ?
C7 C8 1.400(4) . ?
C8 C9 1.392(5) . ?
C8 S1 1.777(3) . ?
C9 C10 1.375(5) . ?
C9 H9 0.9300 . ?
C10 C11 1.375(5) . ?
C10 H10 0.9300 . ?
C11 C12 1.385(5) . ?
C11 H11 0.9300 . ?
C12 H12 0.9300 . ?
C13 N1 1.335(4) . ?
C13 S2 1.664(3) . ?
C13 S1 1.791(3) . ?
C14 C15 1.352(16) . ?
C14 N1 1.470(4) . ?
C14 C15' 1.543(9) . ?
C14 H14A 0.9700 . ?
C14 H14B 0.9700 . ?
C15 C16 1.63(3) . ?
C15 H15A 0.9700 . ?
C15 H15B 0.9700 . ?
C16 C17 1.25(2) . ?
C16 H16A 0.9700 . ?
C16 H16B 0.9700 . ?
C17 C18 1.537(19) . ?
C17 H17A 0.9700 . ?
C17 H17B 0.9700 . ?
C18 C19 1.114(18) . ?
C18 H18A 0.9700 . ?
C18 H18B 0.9700 . ?
C19 C20 1.544(12) . ?
C19 H19A 0.9700 . ?
C19 H19B 0.9700 . ?
C15' C16' 1.332(17) . ?
C15' H15C 0.9700 . ?
C15' H15D 0.9700 . ?
C16' C17' 1.274(16) . ?
C16' H16C 0.9700 . ?
C16' H16D 0.9700 . ?
C17' C18' 1.500(15) . ?
C17' H17C 0.9700 . ?
C17' H17D 0.9700 . ?
C18' C19' 1.379(12) . ?
C18' H18C 0.9700 . ?
C18' H18D 0.9700 . ?
C19' C20 1.485(8) . ?
C19' H19C 0.9700 . ?
C19' H19D 0.9700 . ?
C20 N1 1.477(4) . ?
C20 H20A 0.9700 . ?
C20 H20B 0.9700 . ?

loop_
_geom_hbond_atom_site_label_D
_geom_hbond_atom_site_label_H
_geom_hbond_atom_site_label_A
_geom_hbond_distance_DH
_geom_hbond_distance_HA
_geom_hbond_distance_DA
_geom_hbond_angle_DHA
_geom_hbond_site_symmetry_A
_geom_hbond_publ_flag
C14 H14B^a S2 0.97 2.45 3.035(4) 118.5 . yes
C19^a H19B^a S2 0.97 2.73 3.658(15) 160.0 4_566 yes
C19'^b H19C^b S1 0.97 2.99 3.499(8) 114.0 . yes
C20 H20B^a S1 0.97 2.32 2.902(3) 118.0 . yes

loop_
_geom_torsion_atom_site_label_1
_geom_torsion_atom_site_label_2
_geom_torsion_atom_site_label_3
_geom_torsion_atom_site_label_4
_geom_torsion
_geom_torsion_site_symmetry_1
_geom_torsion_site_symmetry_2
_geom_torsion_site_symmetry_3
_geom_torsion_site_symmetry_4
_geom_torsion_publ_flag
C6 C1 C2 C3 0.7(5) . . . . ?
Cl1 C1 C2 C3 179.2(3) . . . . ?
C1 C2 C3 C4 0.4(6) . . . . ?
C2 C3 C4 C5 -0.9(6) . . . . ?
C3 C4 C5 C6 0.3(5) . . . . ?
C2 C1 C6 C5 -1.2(5) . . . . ?
Cl1 C1 C6 C5 -179.7(2) . . . . ?
C2 C1 C6 C7 174.6(3) . . . . ?
Cl1 C1 C6 C7 -3.9(4) . . . . ?
C4 C5 C6 C1 0.7(5) . . . . ?
C4 C5 C6 C7 -175.4(3) . . . . ?
C1 C6 C7 C12 -104.0(3) . . . . ?
C5 C6 C7 C12 71.7(4) . . . . ?
C1 C6 C7 C8 78.6(4) . . . . ?
C5 C6 C7 C8 -105.6(3) . . . . ?
C12 C7 C8 C9 0.4(4) . . . . ?
C6 C7 C8 C9 177.7(3) . . . . ?
C12 C7 C8 S1 176.1(2) . . . . ?
C6 C7 C8 S1 -6.6(4) . . . . ?
C7 C8 C9 C10 -0.8(5) . . . . ?
S1 C8 C9 C10 -176.6(3) . . . . ?
C8 C9 C10 C11 0.7(6) . . . . ?
C9 C10 C11 C12 0.0(6) . . . . ?
C10 C11 C12 C7 -0.4(5) . . . . ?
C8 C7 C12 C11 0.2(4) . . . . ?
C6 C7 C12 C11 -177.2(3) . . . . ?
N1 C14 C15 C16 -35(3) . . . . ?
C14 C15 C16 C17 74(3) . . . . ?
C15 C16 C17 C18 8(2) . . . . ?
C16 C17 C18 C19 -65(3) . . . . ?
C17 C18 C19 C20 16(4) . . . . ?
N1 C14 C15' C16' 28.3(10) . . . . ?
C14 C15' C16' C17' 23(3) . . . . ?
C15' C16' C17' C18' 14(4) . . . . ?
C16' C17' C18' C19' -63(2) . . . . ?
C17' C18' C19' C20 49.2(16) . . . . ?
C18' C19' C20 N1 -45.1(12) . . . . ?
C18 C19 C20 N1 9(3) . . . . ?
S2 C13 N1 C14 -1.7(4) . . . . ?
S1 C13 N1 C14 177.4(2) . . . . ?
S2 C13 N1 C20 -178.2(2) . . . . ?
S1 C13 N1 C20 0.9(4) . . . . ?
C15 C14 N1 C13 120.3(17) . . . . ?
C15' C14 N1 C13 78.8(5) . . . . ?
C15 C14 N1 C20 -62.8(17) . . . . ?
C15' C14 N1 C20 -104.4(4) . . . . ?
C19' C20 N1 C13 -90.9(5) . . . . ?
C19 C20 N1 C13 -129.6(7) . . . . ?
C19' C20 N1 C14 92.4(5) . . . . ?
C19 C20 N1 C14 53.7(8) . . . . ?
C9 C8 S1 C13 -87.4(3) . . . . ?
C7 C8 S1 C13 96.8(2) . . . . ?
N1 C13 S1 C8 169.8(2) . . . . ?
S2 C13 S1 C8 -11.1(2) . . . . ?
